data_4301431
loop_
_publ_author_name
'Wen-Xiu Ni'
'Mian Li'
'Shun-Ze Zhan'
'Jin-Zhang Hou'
'Dan Li'

_publ_section_title
;
In Situ Immobilization of Metalloligands: A Synthetic Route to Homometallic
Mixed-Valence Coordination Polymers
;
_journal_name_full 'Inorganic Chemistry'
_journal_page_first 1433
_journal_page_last 1441
_journal_paper_doi 10.1021/ic8015244
_journal_volume 48
_journal_year 2009
_chemical_formula_sum 'C24 H18 Cu N8 O2'
_chemical_formula_weight 514.00
_chemical_name_systematic
; 
 ? 
;
_space_group_IT_number 14
_symmetry_cell_setting monoclinic
_symmetry_space_group_name_Hall '-P 2yn'
_symmetry_space_group_name_H-M 'P 1 21/n 1'
_atom_sites_solution_hydrogens geom
_atom_sites_solution_primary direct
_atom_sites_solution_secondary difmap
_audit_creation_method SHELXL-97
_cell_angle_alpha 90.00
_cell_angle_beta 98.282(2)
_cell_angle_gamma 90.00
_cell_formula_units_Z 4
_cell_length_a 10.1668(9)
_cell_length_b 12.6901(10)
_cell_length_c 17.7561(15)
_cell_measurement_reflns_used 2.3
_cell_measurement_temperature 293(2)
_cell_measurement_theta_max 1444
_cell_measurement_theta_min 21.3
_cell_volume 2267.0(3)
_computing_cell_refinement 'Bruker SMART'
_computing_data_collection 'Bruker SMART'
_computing_data_reduction 'Bruker SAINT'
_computing_molecular_graphics 'Bruker SHELXTL'
_computing_publication_material 'Bruker SHELXTL'
_computing_structure_refinement 'SHELXL-97 (Sheldrick, 1997)'
_computing_structure_solution 'SHELXS-97 (Sheldrick, 1990)'
_diffrn_ambient_temperature 293(2)
_diffrn_measured_fraction_theta_full 0.956
_diffrn_measured_fraction_theta_max 0.956
_diffrn_measurement_device_type 'Bruker APEX area-dectector diffractometer'
_diffrn_measurement_method '\f and \w-scan'
_diffrn_radiation_monochromator graphite
_diffrn_radiation_source 'fine-focus sealed tube'
_diffrn_radiation_type MoK\a
_diffrn_radiation_wavelength 0.71073
_diffrn_reflns_av_R_equivalents 0.0316
_diffrn_reflns_av_sigmaI/netI 0.0449
_diffrn_reflns_limit_h_max 13
_diffrn_reflns_limit_h_min -10
_diffrn_reflns_limit_k_max 16
_diffrn_reflns_limit_k_min -14
_diffrn_reflns_limit_l_max 23
_diffrn_reflns_limit_l_min -22
_diffrn_reflns_number 13877
_diffrn_reflns_theta_full 27.88
_diffrn_reflns_theta_max 27.88
_diffrn_reflns_theta_min 1.98
_exptl_absorpt_coefficient_mu 1.004
_exptl_absorpt_correction_T_max 0.8559
_exptl_absorpt_correction_T_min 0.7947
_exptl_absorpt_correction_type multi-scan
_exptl_absorpt_process_details 'SADABS (Sheldrick, 1996)'
_exptl_crystal_colour bottle-green
_exptl_crystal_density_diffrn 1.506
_exptl_crystal_density_meas ?
_exptl_crystal_density_method 'not measured'
_exptl_crystal_description plate
_exptl_crystal_F_000 1052
_exptl_crystal_size_max 0.24
_exptl_crystal_size_mid 0.23
_exptl_crystal_size_min 0.16
_refine_diff_density_max 0.782
_refine_diff_density_min -0.666
_refine_diff_density_rms 0.094
_refine_ls_extinction_method none
_refine_ls_goodness_of_fit_ref 1.312
_refine_ls_hydrogen_treatment constr
_refine_ls_matrix_type full
_refine_ls_number_parameters 316
_refine_ls_number_reflns 5176
_refine_ls_number_restraints 0
_refine_ls_restrained_S_all 1.312
_refine_ls_R_factor_all 0.0983
_refine_ls_R_factor_gt 0.0852
_refine_ls_shift/su_max 0.000
_refine_ls_shift/su_mean 0.000
_refine_ls_structure_factor_coef Fsqd
_refine_ls_weighting_details 'calc w=1/[\s^2^(Fo^2^)+(0.0582P)^2^+3.2196P] where P=(Fo^2^+2Fc^2^)/3'
_refine_ls_weighting_scheme calc
_refine_ls_wR_factor_gt 0.1751
_refine_ls_wR_factor_ref 0.1810
_reflns_number_gt 4554
_reflns_number_total 5176
_reflns_threshold_expression >2sigma(I)
_cod_data_source_file ic8015244_si_002_3.cif
_cod_data_source_block complex3b
_cod_depositor_comments
;
The following automatic conversions were performed:
'_symmetry_cell_setting' value 'Monoclinic' changed to 'monoclinic'
according to '/home/saulius/struct/CIF-dictionaries/cif_core.dic'
dictionary named 'cif_core.dic' version 2.4.1 from
2010-06-29.

'_exptl_absorpt_correction_type' value 'Multi-scan' changed
to 'multi-scan' according to
'/home/saulius/struct/CIF-dictionaries/cif_core.dic' dictionary named
'cif_core.dic' version 2.4.1 from 2010-06-29.

Automatic conversion script
Id: cif_fix_enum 1527 2010-12-29 10:47:43Z saulius 

The following automatic conversions were performed:

'_exptl_crystal_density_meas' value 'no' was changed to '?' - the
value is perceived as not measured.

Automatic conversion script
Id: cif_fix_values 3008 2015-01-20 13:52:24Z robertas 
;
_cod_original_sg_symbol_H-M 'P 21/n'
_cod_database_code 4301431

loop_
_symmetry_equiv_pos_as_xyz
'x, y, z'
'-x+1/2, y+1/2, -z+1/2'
'-x, -y, -z'
'x-1/2, -y-1/2, z-1/2'

loop_
_atom_site_label
_atom_site_type_symbol
_atom_site_fract_x
_atom_site_fract_y
_atom_site_fract_z
_atom_site_U_iso_or_equiv
_atom_site_adp_type
_atom_site_occupancy
_atom_site_symmetry_multiplicity
_atom_site_calc_flag
_atom_site_refinement_flags
_atom_site_disorder_assembly
_atom_site_disorder_group
Cu1 Cu 0.45011(5) 0.12736(4) 0.14939(3) 0.03239(18) Uani 1 1 d . . .
N1 N 0.8488(5) 0.0956(4) -0.1465(3) 0.0555(12) Uani 1 1 d . . .
N2 N 0.5730(4) 0.0823(3) 0.0790(2) 0.0394(9) Uani 1 1 d . . .
N3 N 0.6660(4) 0.0095(3) 0.1101(2) 0.0355(8) Uani 1 1 d . . .
N4 N 0.9079(4) -0.2442(3) 0.2979(2) 0.0380(9) Uani 1 1 d . . .
N5 N -0.0461(6) 0.3982(5) -0.0699(3) 0.0729(16) Uani 1 1 d . . .
N6 N 0.1858(4) 0.1938(3) 0.1565(2) 0.0339(8) Uani 1 1 d . . .
N7 N 0.2873(4) 0.1353(3) 0.1992(2) 0.0389(9) Uani 1 1 d . . .
N8 N -0.0686(5) 0.0552(5) 0.3767(3) 0.0659(14) Uani 1 1 d . . .
O1 O 0.5487(3) 0.0179(3) 0.21289(18) 0.0438(8) Uani 1 1 d . . .
O2 O 0.3435(3) 0.2143(3) 0.07589(19) 0.0485(9) Uani 1 1 d . . .
C1 C 0.8020(6) -0.2097(5) 0.3259(3) 0.0542(14) Uani 1 1 d . . .
H1 H 0.7872 -0.2352 0.3731 0.065 Uiso 1 1 calc R . .
C2 C 0.7125(6) -0.1385(5) 0.2895(3) 0.0536(14) Uani 1 1 d . . .
H2 H 0.6388 -0.1181 0.3115 0.064 Uiso 1 1 calc R . .
C3 C 0.7329(5) -0.0981(4) 0.2207(3) 0.0376(10) Uani 1 1 d . . .
C4 C 0.8411(6) -0.1342(5) 0.1910(3) 0.0631(17) Uani 1 1 d . . .
H4 H 0.8580 -0.1103 0.1438 0.076 Uiso 1 1 calc R . .
C5 C 0.9246(5) -0.2058(5) 0.2309(3) 0.0585(16) Uani 1 1 d . . .
H5 H 0.9978 -0.2287 0.2094 0.070 Uiso 1 1 calc R . .
C6 C 0.6398(4) -0.0174(4) 0.1789(3) 0.0375(10) Uani 1 1 d . . .
C7 C 0.5774(5) 0.1201(4) 0.0140(3) 0.0430(11) Uani 1 1 d . . .
H7 H 0.5077 0.1653 -0.0035 0.052 Uiso 1 1 calc R . .
C8 C 0.6502(6) 0.1599(4) -0.1066(3) 0.0501(13) Uani 1 1 d . . .
H8 H 0.5748 0.2018 -0.1173 0.060 Uiso 1 1 calc R . .
C9 C 0.7392(7) 0.1520(5) -0.1583(3) 0.0621(16) Uani 1 1 d . . .
H9 H 0.7206 0.1886 -0.2040 0.074 Uiso 1 1 calc R . .
C10 C 0.8711(5) 0.0412(5) -0.0825(3) 0.0538(14) Uani 1 1 d . . .
H10 H 0.9477 0.0003 -0.0739 0.065 Uiso 1 1 calc R . .
C11 C 0.7869(5) 0.0413(5) -0.0270(3) 0.0498(13) Uani 1 1 d . . .
H11 H 0.8054 0.0000 0.0165 0.060 Uiso 1 1 calc R . .
C12 C 0.6744(5) 0.1048(4) -0.0388(3) 0.0393(11) Uani 1 1 d . . .
C13 C -0.0844(6) 0.3497(6) -0.0102(4) 0.0713(19) Uani 1 1 d . . .
H13 H -0.1740 0.3526 -0.0050 0.086 Uiso 1 1 calc R . .
C14 C -0.0010(5) 0.2958(5) 0.0441(3) 0.0557(14) Uani 1 1 d . . .
H14 H -0.0341 0.2638 0.0846 0.067 Uiso 1 1 calc R . .
C15 C 0.1327(5) 0.2894(4) 0.0380(3) 0.0437(12) Uani 1 1 d . . .
C16 C 0.1736(6) 0.3383(5) -0.0226(3) 0.0574(15) Uani 1 1 d . . .
H16 H 0.2626 0.3361 -0.0292 0.069 Uiso 1 1 calc R . .
C17 C 0.0836(7) 0.3908(5) -0.0739(3) 0.0689(18) Uani 1 1 d . . .
H17 H 0.1151 0.4236 -0.1146 0.083 Uiso 1 1 calc R . .
C18 C 0.2306(5) 0.2286(4) 0.0952(3) 0.0378(10) Uani 1 1 d . . .
C19 C 0.2639(5) 0.0860(4) 0.2576(3) 0.0418(11) Uani 1 1 d . . .
H19 H 0.3361 0.0480 0.2819 0.050 Uiso 1 1 calc R . .
C20 C 0.1437(5) 0.0775(4) 0.2942(3) 0.0388(11) Uani 1 1 d . . .
C21 C 0.0204(5) 0.1244(4) 0.2684(3) 0.0480(12) Uani 1 1 d . . .
H21 H 0.0063 0.1633 0.2235 0.058 Uiso 1 1 calc R . .
C22 C -0.0803(5) 0.1098(5) 0.3133(3) 0.0555(14) Uani 1 1 d . . .
H22 H -0.1620 0.1413 0.2970 0.067 Uiso 1 1 calc R . .
C23 C 0.0472(7) 0.0100(6) 0.3981(4) 0.075(2) Uani 1 1 d . . .
H23 H 0.0572 -0.0303 0.4423 0.090 Uiso 1 1 calc R . .
C24 C 0.1537(6) 0.0185(5) 0.3596(3) 0.0596(15) Uani 1 1 d . . .
H24 H 0.2329 -0.0156 0.3777 0.072 Uiso 1 1 calc R . .

loop_
_atom_site_aniso_label
_atom_site_aniso_U_11
_atom_site_aniso_U_22
_atom_site_aniso_U_33
_atom_site_aniso_U_23
_atom_site_aniso_U_13
_atom_site_aniso_U_12
Cu1 0.0284(3) 0.0382(3) 0.0323(3) 0.0022(2) 0.0100(2) 0.0062(2)
N1 0.064(3) 0.058(3) 0.051(3) 0.002(2) 0.031(2) -0.008(2)
N2 0.039(2) 0.041(2) 0.038(2) -0.0017(18) 0.0059(17) 0.0006(18)
N3 0.037(2) 0.035(2) 0.036(2) 0.0017(16) 0.0113(16) 0.0069(16)
N4 0.035(2) 0.036(2) 0.045(2) 0.0038(17) 0.0125(17) 0.0040(16)
N5 0.067(4) 0.089(4) 0.059(3) 0.022(3) 0.000(3) 0.014(3)
N6 0.0289(18) 0.042(2) 0.0312(18) 0.0027(16) 0.0048(15) 0.0050(16)
N7 0.043(2) 0.041(2) 0.0337(19) -0.0005(17) 0.0094(17) -0.0036(18)
N8 0.061(3) 0.085(4) 0.057(3) 0.008(3) 0.027(3) -0.004(3)
O1 0.0400(18) 0.052(2) 0.0421(18) 0.0038(16) 0.0133(15) 0.0076(16)
O2 0.0401(19) 0.062(2) 0.0454(19) 0.0122(18) 0.0145(15) 0.0091(17)
C1 0.064(4) 0.059(4) 0.044(3) 0.012(3) 0.022(3) 0.019(3)
C2 0.047(3) 0.059(4) 0.058(3) -0.002(3) 0.019(3) 0.019(3)
C3 0.036(2) 0.032(2) 0.045(3) -0.004(2) 0.009(2) -0.0017(19)
C4 0.059(4) 0.073(4) 0.062(3) 0.035(3) 0.028(3) 0.027(3)
C5 0.042(3) 0.067(4) 0.073(4) 0.028(3) 0.031(3) 0.018(3)
C6 0.034(2) 0.037(3) 0.044(3) -0.003(2) 0.012(2) -0.0017(19)
C7 0.043(3) 0.047(3) 0.040(2) -0.001(2) 0.009(2) -0.001(2)
C8 0.059(3) 0.041(3) 0.053(3) 0.005(2) 0.018(3) 0.003(2)
C9 0.084(5) 0.051(3) 0.057(3) 0.009(3) 0.029(3) -0.007(3)
C10 0.041(3) 0.068(4) 0.056(3) -0.008(3) 0.020(2) 0.001(3)
C11 0.050(3) 0.063(4) 0.038(3) 0.004(2) 0.012(2) 0.004(3)
C12 0.043(3) 0.034(3) 0.044(3) -0.008(2) 0.015(2) -0.005(2)
C13 0.040(3) 0.094(5) 0.077(4) 0.018(4) 0.000(3) 0.011(3)
C14 0.035(3) 0.075(4) 0.056(3) 0.014(3) 0.003(2) 0.005(3)
C15 0.037(3) 0.051(3) 0.043(3) -0.004(2) 0.005(2) 0.006(2)
C16 0.047(3) 0.067(4) 0.059(3) 0.000(3) 0.012(3) 0.007(3)
C17 0.082(5) 0.078(5) 0.050(3) 0.017(3) 0.021(3) 0.010(4)
C18 0.039(3) 0.039(3) 0.037(2) -0.003(2) 0.0126(19) -0.003(2)
C19 0.042(3) 0.044(3) 0.039(3) -0.001(2) 0.004(2) 0.001(2)
C20 0.035(2) 0.045(3) 0.040(2) -0.009(2) 0.016(2) -0.007(2)
C21 0.041(3) 0.056(3) 0.049(3) 0.002(3) 0.013(2) 0.006(2)
C22 0.037(3) 0.065(4) 0.068(4) -0.002(3) 0.019(3) 0.001(2)
C23 0.070(4) 0.093(5) 0.067(4) 0.023(4) 0.029(3) -0.001(4)
C24 0.049(3) 0.073(4) 0.058(3) 0.014(3) 0.011(3) 0.007(3)

loop_
_atom_type_symbol
_atom_type_description
_atom_type_scat_dispersion_real
_atom_type_scat_dispersion_imag
_atom_type_scat_source
C C 0.0033 0.0016 'International Tables Vol C Tables 4.2.6.8 and 6.1.1.4'
H H 0.0000 0.0000 'International Tables Vol C Tables 4.2.6.8 and 6.1.1.4'
N N 0.0061 0.0033 'International Tables Vol C Tables 4.2.6.8 and 6.1.1.4'
O O 0.0106 0.0060 'International Tables Vol C Tables 4.2.6.8 and 6.1.1.4'
Cu Cu 0.3201 1.2651 'International Tables Vol C Tables 4.2.6.8 and 6.1.1.4'

loop_
_geom_angle_atom_site_label_1
_geom_angle_atom_site_label_2
_geom_angle_atom_site_label_3
_geom_angle
_geom_angle_site_symmetry_1
_geom_angle_site_symmetry_3
_geom_angle_publ_flag
O2 Cu1 O1 170.08(16) . . ?
O2 Cu1 N2 94.74(15) . . ?
O1 Cu1 N2 80.90(15) . . ?
O2 Cu1 N7 81.31(15) . . ?
O1 Cu1 N7 99.72(15) . . ?
N2 Cu1 N7 159.93(17) . . ?
O2 Cu1 N4 97.44(16) . 2_655 ?
O1 Cu1 N4 91.68(15) . 2_655 ?
N2 Cu1 N4 92.63(15) . 2_655 ?
N7 Cu1 N4 107.38(15) . 2_655 ?
C9 N1 C10 117.3(5) . . ?
C7 N2 N3 120.7(4) . . ?
C7 N2 Cu1 125.5(4) . . ?
N3 N2 Cu1 113.6(3) . . ?
C6 N3 N2 108.8(4) . . ?
C5 N4 C1 115.7(4) . . ?
C5 N4 Cu1 118.5(3) . 2_645 ?
C1 N4 Cu1 125.6(3) . 2_645 ?
C13 N5 C17 114.4(5) . . ?
C18 N6 N7 108.1(4) . . ?
C19 N7 N6 119.7(4) . . ?
C19 N7 Cu1 127.4(4) . . ?
N6 N7 Cu1 112.4(3) . . ?
C22 N8 C23 116.3(5) . . ?
C6 O1 Cu1 109.0(3) . . ?
C18 O2 Cu1 110.2(3) . . ?
N4 C1 C2 124.1(5) . . ?
C3 C2 C1 119.3(5) . . ?
C4 C3 C2 117.0(5) . . ?
C4 C3 C6 121.3(4) . . ?
C2 C3 C6 121.8(4) . . ?
C3 C4 C5 119.8(5) . . ?
N4 C5 C4 124.2(5) . . ?
O1 C6 N3 127.4(4) . . ?
O1 C6 C3 117.2(4) . . ?
N3 C6 C3 115.4(4) . . ?
N2 C7 C12 130.7(5) . . ?
C9 C8 C12 119.4(5) . . ?
N1 C9 C8 123.6(6) . . ?
N1 C10 C11 124.1(5) . . ?
C12 C11 C10 118.0(5) . . ?
C8 C12 C11 117.6(5) . . ?
C8 C12 C7 115.9(5) . . ?
C11 C12 C7 126.5(5) . . ?
N5 C13 C14 124.7(6) . . ?
C13 C14 C15 119.3(6) . . ?
C16 C15 C14 116.9(5) . . ?
C16 C15 C18 121.0(5) . . ?
C14 C15 C18 122.2(5) . . ?
C15 C16 C17 119.9(6) . . ?
N5 C17 C16 124.8(6) . . ?
O2 C18 N6 128.0(5) . . ?
O2 C18 C15 115.1(4) . . ?
N6 C18 C15 116.8(4) . . ?
N7 C19 C20 131.8(5) . . ?
C24 C20 C21 117.4(4) . . ?
C24 C20 C19 116.7(5) . . ?
C21 C20 C19 125.9(5) . . ?
C22 C21 C20 116.8(5) . . ?
N8 C22 C21 125.2(5) . . ?
N8 C23 C24 124.2(6) . . ?
C23 C24 C20 120.0(6) . . ?

loop_
_geom_bond_atom_site_label_1
_geom_bond_atom_site_label_2
_geom_bond_distance
_geom_bond_site_symmetry_2
_geom_bond_publ_flag
Cu1 O2 1.920(3) . ?
Cu1 O1 1.970(3) . ?
Cu1 N2 1.975(4) . ?
Cu1 N7 1.989(4) . ?
Cu1 N4 2.286(4) 2_655 ?
N1 C9 1.315(8) . ?
N1 C10 1.320(7) . ?
N2 C7 1.256(6) . ?
N2 N3 1.379(5) . ?
N3 C6 1.331(6) . ?
N4 C5 1.320(6) . ?
N4 C1 1.323(6) . ?
N4 Cu1 2.286(4) 2_645 ?
N5 C13 1.331(8) . ?
N5 C17 1.334(8) . ?
N6 C18 1.314(6) . ?
N6 N7 1.402(5) . ?
N7 C19 1.263(6) . ?
N8 C22 1.312(7) . ?
N8 C23 1.315(8) . ?
O1 C6 1.258(5) . ?
O2 C18 1.258(5) . ?
C1 C2 1.376(7) . ?
C2 C3 1.369(7) . ?
C3 C4 1.366(7) . ?
C3 C6 1.514(7) . ?
C4 C5 1.369(7) . ?
C7 C12 1.468(6) . ?
C8 C9 1.383(8) . ?
C8 C12 1.383(7) . ?
C10 C11 1.395(7) . ?
C11 C12 1.390(7) . ?
C13 C14 1.372(8) . ?
C14 C15 1.382(7) . ?
C15 C16 1.357(8) . ?
C15 C18 1.526(7) . ?
C16 C17 1.368(8) . ?
C19 C20 1.468(6) . ?
C20 C24 1.372(7) . ?
C20 C21 1.404(7) . ?
C21 C22 1.398(7) . ?
C23 C24 1.365(8) . ?
